data_7060440
loop_
_publ_author_name
'Akhtar, Sohel'
'Singha, Pabitra'
'De, Avik'
'Das, Krishna Sundar'
'Saha, Sayan'
'Bala, Sukhen'
'Mondal, Raju'

_publ_section_title
;
 Construction of a series of metal-directed MOFs to explore their physical
 and chemical properties
;
_journal_issue 14
_journal_name_full 'New Journal of Chemistry'
_journal_page_first 6438
_journal_page_last 6449
_journal_paper_doi 10.1039/D0NJ03424J
_journal_volume 45
_journal_year 2021
_chemical_formula_sum 'C20 H15 N5 O4 Zn'
_chemical_formula_weight 454.74
_space_group_crystal_system monoclinic
_space_group_IT_number 15
_space_group_name_Hall '-C 2yc'
_space_group_name_H-M_alt 'C 1 2/c 1'
_atom_sites_solution_hydrogens geom
_audit_creation_method SHELXL-2013
_audit_update_record
;
2019-11-04 deposited with the CCDC.	2021-03-09 downloaded from the CCDC.
;
_cell_angle_alpha 90
_cell_angle_beta 104.2180(14)
_cell_angle_gamma 90
_cell_formula_units_Z 8
_cell_length_a 14.5651(8)
_cell_length_b 15.7498(9)
_cell_length_c 16.6824(9)
_cell_measurement_reflns_used 6286
_cell_measurement_temperature 120(2)
_cell_measurement_theta_max 29.879
_cell_measurement_theta_min 2.519
_cell_volume 3709.7(4)
_computing_cell_refinement 'Bruker APEX-2'
_computing_data_collection 'Bruker APEX-2'
_computing_data_reduction 'Bruker SHELXTL'
_computing_molecular_graphics 'Bruker SHELXTL'
_computing_publication_material 'Bruker SHELXTL'
_computing_structure_refinement 'SHELXL-2013 (Sheldrick, 2013)'
_computing_structure_solution 'SHELXS-97 (Sheldrick, 2008)'
_diffrn_ambient_temperature 120(2)
_diffrn_detector_area_resol_mean 8
_diffrn_measured_fraction_theta_full 0.996
_diffrn_measured_fraction_theta_max 0.983
_diffrn_measurement_device_type 'Bruker APEX-2 CCD area detector'
_diffrn_measurement_method '/w scans'
_diffrn_radiation_type MoK\a
_diffrn_radiation_wavelength 0.71073
_diffrn_reflns_av_R_equivalents 0.0509
_diffrn_reflns_av_unetI/netI 0.0464
_diffrn_reflns_Laue_measured_fraction_full 0.996
_diffrn_reflns_Laue_measured_fraction_max 0.983
_diffrn_reflns_limit_h_max 19
_diffrn_reflns_limit_h_min -20
_diffrn_reflns_limit_k_max 22
_diffrn_reflns_limit_k_min -21
_diffrn_reflns_limit_l_max 22
_diffrn_reflns_limit_l_min -23
_diffrn_reflns_number 28674
_diffrn_reflns_point_group_measured_fraction_full 0.996
_diffrn_reflns_point_group_measured_fraction_max 0.983
_diffrn_reflns_theta_full 25.242
_diffrn_reflns_theta_max 30.555
_diffrn_reflns_theta_min 1.937
_diffrn_source 'fine-focus sealed tube'
_exptl_absorpt_coefficient_mu 1.365
_exptl_absorpt_correction_T_max 1.00000
_exptl_absorpt_correction_T_min 0.77831
_exptl_absorpt_correction_type multi-scan
_exptl_absorpt_process_details 'SADABS v.2.03 (Bruker, 2001), wR2(int)=0.1054 before correction'
_exptl_crystal_colour Yellow
_exptl_crystal_density_diffrn 1.628
_exptl_crystal_density_meas ?
_exptl_crystal_density_method 'not measured'
_exptl_crystal_description Needle
_exptl_crystal_F_000 1856
_exptl_crystal_size_max 0.24
_exptl_crystal_size_mid 0.20
_exptl_crystal_size_min 0.18
_refine_diff_density_max 1.309
_refine_diff_density_min -0.677
_refine_diff_density_rms 0.098
_refine_ls_extinction_method none
_refine_ls_goodness_of_fit_ref 1.040
_refine_ls_hydrogen_treatment constr
_refine_ls_matrix_type full
_refine_ls_number_parameters 271
_refine_ls_number_reflns 5599
_refine_ls_number_restraints 0
_refine_ls_restrained_S_all 1.040
_refine_ls_R_factor_all 0.0716
_refine_ls_R_factor_gt 0.0466
_refine_ls_shift/su_max 0.000
_refine_ls_shift/su_mean 0.000
_refine_ls_structure_factor_coef Fsqd
_refine_ls_weighting_details 'w=1/[\s^2^(Fo^2^)+(0.0515P)^2^+9.5845P] where P=(Fo^2^+2Fc^2^)/3'
_refine_ls_weighting_scheme calc
_refine_ls_wR_factor_gt 0.1090
_refine_ls_wR_factor_ref 0.1226
_reflns_Friedel_coverage 0.000
_reflns_number_gt 4041
_reflns_number_total 5599
_reflns_threshold_expression 'I > 2\s(I)'
_cod_data_source_file d0nj03424j2.cif
_cod_data_source_block SA030417_0M
_cod_depositor_comments
;
The following automatic conversions were performed:

data item '_exptl_crystal_density_meas' value 'not measured' was
changed to '?' -- the value is perceived as not measured.

Automatic conversion script
Id: cif_fix_values 7556 2019-12-06 15:28:31Z antanas 

 Adding full bibliography for 7060438--7060444.cif.
;
_cod_original_sg_symbol_H-M 'C 2/c'
_cod_database_code 7060440
_shelx_space_group_comment
;
The symmetry employed for this shelxl refinement is uniquely defined
by the following loop, which should always be used as a source of
symmetry information in preference to the above space-group names.
They are only intended as comments.
;
_shelxl_version_number 2013-4

loop_
_space_group_symop_operation_xyz
'x, y, z'
'-x, y, -z+1/2'
'x+1/2, y+1/2, z'
'-x+1/2, y+1/2, -z+1/2'
'-x, -y, -z'
'x, -y, z-1/2'
'-x+1/2, -y+1/2, -z'
'x+1/2, -y+1/2, z-1/2'

loop_
_atom_site_label
_atom_site_type_symbol
_atom_site_fract_x
_atom_site_fract_y
_atom_site_fract_z
_atom_site_U_iso_or_equiv
_atom_site_adp_type
_atom_site_occupancy
_atom_site_site_symmetry_order
_atom_site_calc_flag
_atom_site_refinement_flags_posn
_atom_site_refinement_flags_adp
_atom_site_refinement_flags_occupancy
_atom_site_disorder_assembly
_atom_site_disorder_group
Zn1 Zn 0.26116(2) 0.25354(2) 0.30870(2) 0.01758(9) Uani 1 1 d . . . . .
O1 O 0.24335(12) 0.29165(12) 0.19476(10) 0.0232(4) Uani 1 1 d . . . . .
O2 O 0.09450(14) 0.24668(13) 0.17656(12) 0.0305(4) Uani 1 1 d . . . . .
O3 O 0.38591(14) 0.26990(13) 0.38881(13) 0.0315(5) Uani 1 1 d . . . . .
O4 O 0.41182(15) 0.16846(16) 0.30651(12) 0.0396(5) Uani 1 1 d . . . . .
N1 N 0.25792(17) 0.39769(16) -0.09294(14) 0.0294(5) Uani 1 1 d . . . . .
N2 N 0.33547(18) 0.41693(16) -0.04750(15) 0.0300(5) Uani 1 1 d . . . . .
N3 N 0.4088(2) 0.4377(2) -0.0139(2) 0.0515(8) Uani 1 1 d . . . . .
C1 C 0.16013(18) 0.27506(16) 0.14998(15) 0.0199(5) Uani 1 1 d . . . . .
C2 C 0.14307(17) 0.29516(15) 0.05919(14) 0.0166(4) Uani 1 1 d . . . . .
C3 C 0.05577(17) 0.27538(16) 0.00662(15) 0.0179(4) Uani 1 1 d . . . . .
H3B H 0.0104 0.2469 0.0270 0.021 Uiso 1 1 calc R U . . .
C4 C 0.03613(17) 0.29820(15) -0.07646(15) 0.0187(5) Uani 1 1 d . . . . .
C5 C 0.10418(18) 0.33911(16) -0.10759(15) 0.0207(5) Uani 1 1 d . . . . .
H5A H 0.0910 0.3547 -0.1630 0.025 Uiso 1 1 calc R U . . .
C6 C 0.19203(17) 0.35670(16) -0.05544(15) 0.0192(5) Uani 1 1 d . . . . .
C7 C 0.21207(17) 0.33530(15) 0.02833(15) 0.0187(5) Uani 1 1 d . . . . .
H7A H 0.2709 0.3478 0.0630 0.022 Uiso 1 1 calc R U . . .
C8 C -0.06109(18) 0.28589(18) -0.13194(16) 0.0237(5) Uani 1 1 d . . . . .
N4 N 0.19274(16) 0.33991(14) 0.36844(14) 0.0232(4) Uani 1 1 d . . . . .
C9 C 0.2371(3) 0.3707(2) 0.44313(19) 0.0460(9) Uani 1 1 d . . . . .
H9A H 0.3005 0.3565 0.4642 0.055 Uiso 1 1 calc R U . . .
C10 C 0.1946(3) 0.4215(2) 0.4899(2) 0.0438(8) Uani 1 1 d . . . . .
H10A H 0.2294 0.4433 0.5399 0.053 Uiso 1 1 calc R U . . .
C11 C 0.0991(2) 0.44003(18) 0.46183(19) 0.0321(6) Uani 1 1 d . . . . .
C12 C 0.0548(2) 0.4108(2) 0.3860(2) 0.0453(9) Uani 1 1 d . . . . .
H12A H -0.0086 0.4238 0.3638 0.054 Uiso 1 1 calc R U . . .
C13 C 0.1040(2) 0.3611(2) 0.3408(2) 0.0468(9) Uani 1 1 d . . . . .
H13A H 0.0719 0.3424 0.2886 0.056 Uiso 1 1 calc R U . . .
C19 C 0.0510(2) 0.49065(19) 0.5181(2) 0.0339(7) Uani 1 1 d . . . . .
H19A H 0.0567 0.4592 0.5691 0.051 Uiso 1 1 calc R U . . .
H19B H 0.0845 0.5439 0.5321 0.051 Uiso 1 1 calc R U . . .
N4A N 0.19768(15) 0.13942(14) 0.31715(13) 0.0209(4) Uani 1 1 d . . . . .
C9A C 0.22591(19) 0.06883(17) 0.28508(17) 0.0249(5) Uani 1 1 d . . . . .
H9AA H 0.2807 0.0710 0.2660 0.030 Uiso 1 1 calc R U . . .
C10A C 0.1770(2) -0.00684(17) 0.27922(18) 0.0279(6) Uani 1 1 d . . . . .
H10B H 0.1993 -0.0543 0.2567 0.033 Uiso 1 1 calc R U . . .
C11A C 0.0949(2) -0.01247(17) 0.30662(17) 0.0261(6) Uani 1 1 d . . . . .
C12A C 0.0675(2) 0.06038(19) 0.34179(18) 0.0290(6) Uani 1 1 d . . . . .
H12B H 0.0148 0.0590 0.3638 0.035 Uiso 1 1 calc R U . . .
C13A C 0.1180(2) 0.13441(18) 0.34413(17) 0.0261(5) Uani 1 1 d . . . . .
H13B H 0.0962 0.1830 0.3652 0.031 Uiso 1 1 calc R U . . .
C19A C 0.0344(2) -0.09101(18) 0.2933(2) 0.0329(6) Uani 1 1 d . . . . .
H19C H -0.0014 -0.0940 0.3351 0.049 Uiso 1 1 calc R U . . .
H19D H 0.0748 -0.1408 0.2991 0.049 Uiso 1 1 calc R U . . .

loop_
_atom_site_aniso_label
_atom_site_aniso_U_11
_atom_site_aniso_U_22
_atom_site_aniso_U_33
_atom_site_aniso_U_23
_atom_site_aniso_U_13
_atom_site_aniso_U_12
Zn1 0.01674(15) 0.02102(15) 0.01404(14) -0.00031(10) 0.00197(10) 0.00139(11)
O1 0.0223(9) 0.0288(10) 0.0155(8) 0.0019(7) -0.0011(7) -0.0025(7)
O2 0.0237(10) 0.0476(12) 0.0206(9) 0.0096(8) 0.0062(8) -0.0019(9)
O3 0.0212(10) 0.0354(11) 0.0330(11) -0.0011(8) -0.0029(8) 0.0051(8)
O4 0.0239(10) 0.0695(16) 0.0218(10) -0.0111(10) -0.0014(8) -0.0040(10)
N1 0.0268(12) 0.0394(14) 0.0247(11) 0.0027(10) 0.0117(10) -0.0061(10)
N2 0.0298(13) 0.0326(13) 0.0322(13) -0.0029(10) 0.0165(11) -0.0070(10)
N3 0.0360(16) 0.066(2) 0.0541(19) -0.0078(16) 0.0146(14) -0.0233(15)
C1 0.0219(12) 0.0210(11) 0.0160(11) 0.0011(8) 0.0028(9) 0.0041(9)
C2 0.0171(11) 0.0173(11) 0.0148(10) -0.0014(8) 0.0029(9) 0.0022(9)
C3 0.0156(11) 0.0204(11) 0.0174(11) 0.0008(8) 0.0035(9) 0.0005(9)
C4 0.0156(11) 0.0214(11) 0.0173(11) -0.0033(9) 0.0003(9) 0.0020(9)
C5 0.0229(12) 0.0246(12) 0.0145(10) 0.0002(9) 0.0043(9) 0.0020(10)
C6 0.0196(12) 0.0214(12) 0.0187(11) -0.0012(9) 0.0086(9) 0.0013(9)
C7 0.0154(11) 0.0225(11) 0.0176(11) -0.0019(9) 0.0027(9) 0.0013(9)
C8 0.0162(12) 0.0349(14) 0.0190(12) -0.0072(10) 0.0025(9) 0.0027(10)
N4 0.0214(11) 0.0255(11) 0.0234(10) -0.0052(8) 0.0067(9) 0.0021(9)
C9 0.053(2) 0.053(2) 0.0258(15) -0.0081(14) -0.0002(14) 0.0274(17)
C10 0.051(2) 0.053(2) 0.0245(15) -0.0066(13) 0.0035(14) 0.0188(17)
C11 0.0395(17) 0.0238(13) 0.0396(16) -0.0022(11) 0.0221(14) -0.0052(12)
C12 0.0199(14) 0.059(2) 0.054(2) -0.0191(17) 0.0040(14) 0.0057(14)
C13 0.0259(15) 0.061(2) 0.0462(19) -0.0310(17) -0.0048(14) 0.0093(15)
C19 0.0407(17) 0.0264(14) 0.0365(16) -0.0028(11) 0.0129(14) -0.0046(12)
N4A 0.0220(11) 0.0221(10) 0.0189(10) 0.0011(8) 0.0053(8) 0.0005(8)
C9A 0.0241(13) 0.0257(13) 0.0263(13) 0.0006(10) 0.0089(11) 0.0018(10)
C10A 0.0274(14) 0.0210(12) 0.0353(15) -0.0007(11) 0.0080(12) 0.0042(11)
C11A 0.0262(13) 0.0229(13) 0.0270(13) 0.0054(10) 0.0022(11) 0.0004(10)
C12A 0.0259(14) 0.0310(14) 0.0328(15) -0.0004(11) 0.0122(12) -0.0036(11)
C13A 0.0277(14) 0.0256(13) 0.0272(13) -0.0039(10) 0.0112(11) 0.0004(11)
C19A 0.0291(15) 0.0218(13) 0.0461(18) 0.0075(12) 0.0059(13) 0.0000(11)

loop_
_atom_type_symbol
_atom_type_description
_atom_type_scat_dispersion_real
_atom_type_scat_dispersion_imag
_atom_type_scat_source
C C 0.0033 0.0016 'International Tables Vol C Tables 4.2.6.8 and 6.1.1.4'
H H 0.0000 0.0000 'International Tables Vol C Tables 4.2.6.8 and 6.1.1.4'
N N 0.0061 0.0033 'International Tables Vol C Tables 4.2.6.8 and 6.1.1.4'
O O 0.0106 0.0060 'International Tables Vol C Tables 4.2.6.8 and 6.1.1.4'
Zn Zn 0.2839 1.4301 'International Tables Vol C Tables 4.2.6.8 and 6.1.1.4'

loop_
_geom_angle_atom_site_label_1
_geom_angle_atom_site_label_2
_geom_angle_atom_site_label_3
_geom_angle
_geom_angle_site_symmetry_1
_geom_angle_site_symmetry_3
_geom_angle_publ_flag
O1 Zn1 O3 119.73(8) . . ?
O1 Zn1 N4A 112.60(8) . . ?
O3 Zn1 N4A 114.95(9) . . ?
O1 Zn1 N4 107.54(9) . . ?
O3 Zn1 N4 93.41(9) . . ?
N4A Zn1 N4 105.33(9) . . ?
C1 O1 Zn1 112.65(16) . . ?
C8 O3 Zn1 104.05(17) 8_556 . ?
N2 N1 C6 117.1(2) . . ?
N3 N2 N1 172.1(3) . . ?
O2 C1 O1 124.7(2) . . ?
O2 C1 C2 119.1(2) . . ?
O1 C1 C2 116.2(2) . . ?
C7 C2 C3 120.1(2) . . ?
C7 C2 C1 120.8(2) . . ?
C3 C2 C1 119.1(2) . . ?
C2 C3 C4 120.2(2) . . ?
C2 C3 H3B 119.9 . . ?
C4 C3 H3B 119.9 . . ?
C5 C4 C3 120.2(2) . . ?
C5 C4 C8 118.8(2) . . ?
C3 C4 C8 120.8(2) . . ?
C4 C5 C6 119.5(2) . . ?
C4 C5 H5A 120.3 . . ?
C6 C5 H5A 120.3 . . ?
C5 C6 C7 120.9(2) . . ?
C5 C6 N1 115.6(2) . . ?
C7 C6 N1 123.5(2) . . ?
C2 C7 C6 119.2(2) . . ?
C2 C7 H7A 120.4 . . ?
C6 C7 H7A 120.4 . . ?
O4 C8 O3 122.4(2) 8_455 8_455 ?
O4 C8 C4 119.8(3) 8_455 . ?
O3 C8 C4 117.7(2) 8_455 . ?
C13 N4 C9 116.4(3) . . ?
C13 N4 Zn1 123.25(19) . . ?
C9 N4 Zn1 120.10(19) . . ?
N4 C9 C10 123.9(3) . . ?
N4 C9 H9A 118.1 . . ?
C10 C9 H9A 118.1 . . ?
C9 C10 C11 119.3(3) . . ?
C9 C10 H10A 120.4 . . ?
C11 C10 H10A 120.4 . . ?
C12 C11 C10 116.9(3) . . ?
C12 C11 C19 124.6(3) . . ?
C10 C11 C19 118.5(3) . . ?
C11 C12 C13 120.3(3) . . ?
C11 C12 H12A 119.8 . . ?
C13 C12 H12A 119.8 . . ?
N4 C13 C12 123.2(3) . . ?
N4 C13 H13A 118.4 . . ?
C12 C13 H13A 118.4 . . ?
C19 C19 C11 114.6(3) 5_566 . ?
C19 C19 H19A 108.6 5_566 . ?
C11 C19 H19A 108.6 . . ?
C19 C19 H19B 108.6 5_566 . ?
C11 C19 H19B 108.6 . . ?
H19A C19 H19B 107.6 . . ?
C9A N4A C13A 117.3(2) . . ?
C9A N4A Zn1 120.91(18) . . ?
C13A N4A Zn1 121.12(18) . . ?
N4A C9A C10A 122.7(2) . . ?
N4A C9A H9AA 118.6 . . ?
C10A C9A H9AA 118.6 . . ?
C9A C10A C11A 120.3(3) . . ?
C9A C10A H10B 119.8 . . ?
C11A C10A H10B 119.8 . . ?
C10A C11A C12A 116.5(3) . . ?
C10A C11A C19A 121.7(3) . . ?
C12A C11A C19A 121.6(3) . . ?
C13A C12A C11A 120.4(3) . . ?
C13A C12A H12B 119.8 . . ?
C11A C12A H12B 119.8 . . ?
N4A C13A C12A 122.6(3) . . ?
N4A C13A H13B 118.7 . . ?
C12A C13A H13B 118.7 . . ?
C11A C19A C19A 111.2(2) . 2 ?
C11A C19A H19C 109.4 . . ?
C19A C19A H19C 109.4 2 . ?
C11A C19A H19D 109.4 . . ?
C19A C19A H19D 109.4 2 . ?
H19C C19A H19D 108.0 . . ?

loop_
_geom_bond_atom_site_label_1
_geom_bond_atom_site_label_2
_geom_bond_distance
_geom_bond_site_symmetry_2
_geom_bond_publ_flag
Zn1 O1 1.9489(17) . ?
Zn1 O3 1.990(2) . ?
Zn1 N4A 2.042(2) . ?
Zn1 N4 2.079(2) . ?
O1 C1 1.285(3) . ?
O2 C1 1.232(3) . ?
O3 C8 1.272(4) 8_556 ?
O4 C8 1.236(3) 8_556 ?
N1 N2 1.234(3) . ?
N1 C6 1.423(3) . ?
N2 N3 1.126(4) . ?
C1 C2 1.507(3) . ?
C2 C7 1.389(3) . ?
C2 C3 1.391(3) . ?
C3 C4 1.392(3) . ?
C3 H3B 0.9300 . ?
C4 C5 1.386(3) . ?
C4 C8 1.502(3) . ?
C5 C6 1.387(3) . ?
C5 H5A 0.9300 . ?
C6 C7 1.397(3) . ?
C7 H7A 0.9300 . ?
C8 O4 1.236(3) 8_455 ?
C8 O3 1.272(4) 8_455 ?
N4 C13 1.305(4) . ?
N4 C9 1.345(4) . ?
C9 C10 1.367(4) . ?
C9 H9A 0.9300 . ?
C10 C11 1.386(5) . ?
C10 H10A 0.9300 . ?
C11 C12 1.351(5) . ?
C11 C19 1.527(4) . ?
C12 C13 1.400(4) . ?
C12 H12A 0.9300 . ?
C13 H13A 0.9300 . ?
C19 C19 1.488(6) 5_566 ?
C19 H19A 0.9700 . ?
C19 H19B 0.9700 . ?
N4A C9A 1.341(3) . ?
N4A C13A 1.347(3) . ?
C9A C10A 1.380(4) . ?
C9A H9AA 0.9300 . ?
C10A C11A 1.384(4) . ?
C10A H10B 0.9300 . ?
C11A C12A 1.391(4) . ?
C11A C19A 1.503(4) . ?
C12A C13A 1.374(4) . ?
C12A H12B 0.9300 . ?
C13A H13B 0.9300 . ?
C19A C19A 1.543(6) 2 ?
C19A H19C 0.9700 . ?
C19A H19D 0.9700 . ?

loop_
_geom_torsion_atom_site_label_1
_geom_torsion_atom_site_label_2
_geom_torsion_atom_site_label_3
_geom_torsion_atom_site_label_4
_geom_torsion
_geom_torsion_site_symmetry_1
_geom_torsion_site_symmetry_2
_geom_torsion_site_symmetry_3
_geom_torsion_site_symmetry_4
_geom_torsion_publ_flag
Zn1 O1 C1 O2 7.4(3) . . . . ?
Zn1 O1 C1 C2 -174.63(16) . . . . ?
O2 C1 C2 C7 173.3(2) . . . . ?
O1 C1 C2 C7 -4.8(3) . . . . ?
O2 C1 C2 C3 -4.7(4) . . . . ?
O1 C1 C2 C3 177.3(2) . . . . ?
C7 C2 C3 C4 -2.1(4) . . . . ?
C1 C2 C3 C4 175.9(2) . . . . ?
C2 C3 C4 C5 1.4(4) . . . . ?
C2 C3 C4 C8 -173.3(2) . . . . ?
C3 C4 C5 C6 0.3(4) . . . . ?
C8 C4 C5 C6 175.1(2) . . . . ?
C4 C5 C6 C7 -1.3(4) . . . . ?
C4 C5 C6 N1 179.1(2) . . . . ?
N2 N1 C6 C5 177.4(2) . . . . ?
N2 N1 C6 C7 -2.1(4) . . . . ?
C3 C2 C7 C6 1.1(3) . . . . ?
C1 C2 C7 C6 -176.9(2) . . . . ?
C5 C6 C7 C2 0.6(4) . . . . ?
N1 C6 C7 C2 -179.9(2) . . . . ?
C5 C4 C8 O4 -21.0(4) . . . 8_455 ?
C3 C4 C8 O4 153.7(3) . . . 8_455 ?
C5 C4 C8 O3 161.7(2) . . . 8_455 ?
C3 C4 C8 O3 -23.5(4) . . . 8_455 ?
C13 N4 C9 C10 0.1(6) . . . . ?
Zn1 N4 C9 C10 -173.9(3) . . . . ?
N4 C9 C10 C11 3.2(6) . . . . ?
C9 C10 C11 C12 -4.4(5) . . . . ?
C9 C10 C11 C19 174.9(3) . . . . ?
C10 C11 C12 C13 2.7(5) . . . . ?
C19 C11 C12 C13 -176.6(3) . . . . ?
C9 N4 C13 C12 -2.0(6) . . . . ?
Zn1 N4 C13 C12 171.7(3) . . . . ?
C11 C12 C13 N4 0.6(6) . . . . ?
C12 C11 C19 C19 -2.2(5) . . . 5_566 ?
C10 C11 C19 C19 178.5(3) . . . 5_566 ?
C13A N4A C9A C10A -0.1(4) . . . . ?
Zn1 N4A C9A C10A -170.8(2) . . . . ?
N4A C9A C10A C11A 0.3(4) . . . . ?
C9A C10A C11A C12A -1.9(4) . . . . ?
C9A C10A C11A C19A 173.6(3) . . . . ?
C10A C11A C12A C13A 3.5(4) . . . . ?
C19A C11A C12A C13A -172.1(3) . . . . ?
C9A N4A C13A C12A 1.7(4) . . . . ?
Zn1 N4A C13A C12A 172.4(2) . . . . ?
C11A C12A C13A N4A -3.5(4) . . . . ?
C10A C11A C19A C19A -84.0(4) . . . 2 ?
C12A C11A C19A C19A 91.3(4) . . . 2 ?
